data_7226384
loop_
_publ_author_name
'Zhang, Na'
'Liu, Dan'
'Zhang, Huihui'
'Yu, Jianhua'
'Wu, Zhichao'
'Zhu, Qiyong'
'zhou, Hongping'

_publ_section_title
;
 Cadmium (II) supramolecular complexes constructed from
 phenylbenzoxazole-based ligand: self-assembly, structural features and
 nonlinear optical properties
;
_journal_name_full 'RSC Adv.'
_journal_paper_doi 10.1039/C6RA16821C
_journal_year 2016
_chemical_formula_moiety 'C19 H15 Cd Cl2 N3 O'
_chemical_formula_sum 'C19 H15 Cd Cl2 N3 O'
_chemical_formula_weight 484.64
_chemical_name_systematic
;
 ?
;
_space_group_IT_number 14
_symmetry_cell_setting monoclinic
_symmetry_space_group_name_Hall '-P 2ybc'
_symmetry_space_group_name_H-M 'P 1 21/c 1'
_atom_sites_solution_hydrogens geom
_atom_sites_solution_primary direct
_atom_sites_solution_secondary difmap
_audit_creation_method SHELXL-97
_audit_update_record
;
2015-11-06 deposited with the CCDC.
2016-08-26 downloaded from the CCDC.
;
_cell_angle_alpha 90.00
_cell_angle_beta 98.670(3)
_cell_angle_gamma 90.00
_cell_formula_units_Z 4
_cell_length_a 7.0414(17)
_cell_length_b 16.004(4)
_cell_length_c 16.841(4)
_cell_measurement_reflns_used 7293
_cell_measurement_temperature 296(2)
_cell_measurement_theta_max 27.18
_cell_measurement_theta_min 2.45
_cell_volume 1876.1(8)
_computing_cell_refinement 'Bruker SAINT'
_computing_data_collection 'Bruker APEX2'
_computing_data_reduction 'Bruker SAINT'
_computing_molecular_graphics 'Bruker SHELXTL'
_computing_publication_material 'Bruker SHELXTL'
_computing_structure_refinement 'SHELXL-97 (Sheldrick, 2008)'
_computing_structure_solution 'SHELXS-97 (Sheldrick, 2008)'
_diffrn_ambient_temperature 296(2)
_diffrn_measured_fraction_theta_full 0.998
_diffrn_measured_fraction_theta_max 0.998
_diffrn_measurement_device_type 'Bruker APEX-II CCD'
_diffrn_measurement_method '\f and \w scans'
_diffrn_radiation_monochromator graphite
_diffrn_radiation_source 'fine-focus sealed tube'
_diffrn_radiation_type MoK\a
_diffrn_radiation_wavelength 0.71073
_diffrn_reflns_av_R_equivalents 0.0180
_diffrn_reflns_av_sigmaI/netI 0.0160
_diffrn_reflns_limit_h_max 8
_diffrn_reflns_limit_h_min -8
_diffrn_reflns_limit_k_max 19
_diffrn_reflns_limit_k_min -18
_diffrn_reflns_limit_l_max 19
_diffrn_reflns_limit_l_min -20
_diffrn_reflns_number 13126
_diffrn_reflns_theta_full 25.00
_diffrn_reflns_theta_max 25.00
_diffrn_reflns_theta_min 1.77
_exptl_absorpt_coefficient_mu 1.462
_exptl_absorpt_correction_T_max 0.7489
_exptl_absorpt_correction_T_min 0.7298
_exptl_absorpt_correction_type multi-scan
_exptl_absorpt_process_details sadabs
_exptl_crystal_colour WHITE
_exptl_crystal_density_diffrn 1.716
_exptl_crystal_density_method 'not measured'
_exptl_crystal_description BLOCK
_exptl_crystal_F_000 960
_exptl_crystal_size_max 0.23
_exptl_crystal_size_mid 0.22
_exptl_crystal_size_min 0.21
_refine_diff_density_max 0.397
_refine_diff_density_min -0.277
_refine_diff_density_rms 0.061
_refine_ls_extinction_method none
_refine_ls_goodness_of_fit_ref 1.001
_refine_ls_hydrogen_treatment mixed
_refine_ls_matrix_type full
_refine_ls_number_parameters 235
_refine_ls_number_reflns 3299
_refine_ls_number_restraints 2
_refine_ls_restrained_S_all 1.005
_refine_ls_R_factor_all 0.0265
_refine_ls_R_factor_gt 0.0220
_refine_ls_shift/su_max 0.001
_refine_ls_shift/su_mean 0.000
_refine_ls_structure_factor_coef Fsqd
_refine_ls_weighting_details 'calc w=1/[\s^2^(Fo^2^)+(0.0750P)^2^+0.0024P] where P=(Fo^2^+2Fc^2^)/3'
_refine_ls_weighting_scheme calc
_refine_ls_wR_factor_gt 0.0806
_refine_ls_wR_factor_ref 0.0926
_reflns_number_gt 2949
_reflns_number_total 3299
_reflns_threshold_expression >2sigma(I)
_cod_data_source_file c6ra16821c2.cif
_cod_data_source_block 1
_cod_depositor_comments
;
The following automatic conversions were performed:

'_symmetry_cell_setting' value 'Monoclinic' changed to 'monoclinic'
according to
/usr/data/users/saulius/crontab/automatic-downloads/rss-feeds/RSC/lib/dictionaries/cif_core.dic
dictionary named 'cif_core.dic' version 2.4.2 from 2011-04-26.

Automatic conversion script
Id: cif_fix_values 4268 2015-11-12 08:31:59Z antanas 
;
_cod_original_sg_symbol_H-M 'P 21/c'
_cod_database_code 7226384

loop_
_symmetry_equiv_pos_as_xyz
'x, y, z'
'-x, y+1/2, -z+1/2'
'-x, -y, -z'
'x, -y-1/2, z-1/2'

loop_
_atom_site_label
_atom_site_type_symbol
_atom_site_fract_x
_atom_site_fract_y
_atom_site_fract_z
_atom_site_U_iso_or_equiv
_atom_site_adp_type
_atom_site_occupancy
_atom_site_symmetry_multiplicity
_atom_site_calc_flag
_atom_site_refinement_flags
Cd1 Cd 0.26954(3) 0.464000(12) 0.037595(11) 0.03925(12) Uani 1 1 d .
Cl1 Cl -0.03821(11) 0.53990(4) 0.09249(4) 0.0439(2) Uani 1 1 d .
Cl2 Cl 0.43862(10) 0.60505(4) 0.02107(5) 0.04734(19) Uani 1 1 d .
C19 C 0.5733(5) 0.46352(18) 0.1987(2) 0.0506(8) Uani 1 1 d .
H19 H 0.6314 0.5026 0.1693 0.061 Uiso 1 1 calc R
C11 C 0.1173(4) 0.25950(16) 0.05444(16) 0.0389(6) Uani 1 1 d .
C1 C 0.2685(4) -0.10304(16) -0.07216(17) 0.0372(6) Uani 1 1 d .
C10 C 0.0508(4) 0.24681(17) -0.02634(17) 0.0458(7) Uani 1 1 d .
H10 H -0.0114 0.2899 -0.0570 0.055 Uiso 1 1 calc R
C18 C 0.6665(5) 0.4402(3) 0.2728(2) 0.0651(10) Uani 1 1 d .
H18 H 0.7851 0.4630 0.2934 0.078 Uiso 1 1 calc R
C12 C 0.2089(4) 0.19555(18) 0.09912(17) 0.0441(6) Uani 1 1 d .
H12 H 0.2550 0.2038 0.1533 0.053 Uiso 1 1 calc R
C13 C 0.2331(4) 0.11830(17) 0.06372(19) 0.0440(6) Uani 1 1 d .
H13 H 0.2937 0.0751 0.0947 0.053 Uiso 1 1 calc R
C15 C 0.3172(4) 0.37706(16) 0.20900(15) 0.0392(6) Uani 1 1 d .
C8 C 0.1680(4) 0.10530(17) -0.01661(18) 0.0414(6) Uani 1 1 d .
C7 C 0.1935(5) 0.02568(17) -0.0557(2) 0.0448(6) Uani 1 1 d U
C9 C 0.0764(4) 0.17050(17) -0.06170(18) 0.0464(7) Uani 1 1 d .
H9 H 0.0321 0.1627 -0.1161 0.056 Uiso 1 1 calc R
C6 C 0.1982(4) -0.06901(18) -0.14564(18) 0.0435(6) Uani 1 1 d U
C2 C 0.3279(4) -0.18456(18) -0.06380(18) 0.0455(7) Uani 1 1 d .
H2 H 0.3737 -0.2073 -0.0138 0.055 Uiso 1 1 calc R
C14 C 0.1172(4) 0.34981(19) 0.17477(17) 0.0455(6) Uani 1 1 d .
H14A H 0.0902 0.2970 0.1990 0.055 Uiso 1 1 calc R
H14B H 0.0265 0.3907 0.1891 0.055 Uiso 1 1 calc R
C16 C 0.4056(5) 0.3501(2) 0.28366(17) 0.0555(8) Uani 1 1 d .
H16 H 0.3464 0.3103 0.3119 0.067 Uiso 1 1 calc R
C3 C 0.3163(4) -0.23114(18) -0.13316(18) 0.0497(7) Uani 1 1 d .
H3 H 0.3554 -0.2867 -0.1303 0.060 Uiso 1 1 calc R
C4 C 0.2466(5) -0.1959(2) -0.2078(2) 0.0587(8) Uani 1 1 d .
H4 H 0.2409 -0.2287 -0.2537 0.070 Uiso 1 1 calc R
C17 C 0.5804(6) 0.3822(3) 0.31571(19) 0.0672(10) Uani 1 1 d .
H17 H 0.6402 0.3650 0.3661 0.081 Uiso 1 1 calc R
C5 C 0.1864(5) -0.1144(2) -0.21532(19) 0.0582(8) Uani 1 1 d .
H5 H 0.1400 -0.0911 -0.2651 0.070 Uiso 1 1 calc R
O1 O 0.2668(3) -0.04115(12) -0.01407(15) 0.0491(5) Uani 1 1 d .
N1 N 0.1487(4) 0.01409(14) -0.13293(15) 0.0454(5) Uani 1 1 d U
N2 N 0.0875(3) 0.34002(13) 0.08680(14) 0.0428(5) Uani 1 1 d .
H2A H -0.0390 0.3515 0.0707 0.051 Uiso 1 1 calc R
N3 N 0.4028(3) 0.43257(15) 0.16707(13) 0.0399(5) Uani 1 1 d .

loop_
_atom_site_aniso_label
_atom_site_aniso_U_11
_atom_site_aniso_U_22
_atom_site_aniso_U_33
_atom_site_aniso_U_23
_atom_site_aniso_U_13
_atom_site_aniso_U_12
Cd1 0.03452(16) 0.04160(17) 0.03962(17) 0.00313(7) -0.00092(11) 0.00093(7)
Cl1 0.0406(4) 0.0531(4) 0.0360(4) -0.0057(3) -0.0002(3) 0.0069(3)
Cl2 0.0485(4) 0.0329(4) 0.0621(5) 0.0039(3) 0.0132(3) 0.0053(3)
C19 0.0391(17) 0.062(2) 0.0490(19) -0.0084(13) 0.0026(15) -0.0036(13)
C11 0.0317(13) 0.0364(14) 0.0493(16) -0.0024(11) 0.0087(11) -0.0059(10)
C1 0.0304(13) 0.0362(14) 0.0456(15) 0.0038(11) 0.0076(11) -0.0020(10)
C10 0.0490(16) 0.0359(15) 0.0518(17) 0.0058(12) 0.0058(13) 0.0006(12)
C18 0.0476(19) 0.089(2) 0.054(2) -0.0239(19) -0.0076(16) 0.0092(19)
C12 0.0389(14) 0.0455(15) 0.0474(16) 0.0007(13) 0.0046(12) -0.0019(12)
C13 0.0380(14) 0.0373(15) 0.0566(17) 0.0060(13) 0.0070(13) -0.0012(11)
C15 0.0444(15) 0.0398(15) 0.0350(14) -0.0035(11) 0.0117(12) 0.0089(11)
C8 0.0351(13) 0.0362(15) 0.0550(17) -0.0004(12) 0.0141(13) -0.0067(11)
C7 0.0388(15) 0.0357(15) 0.0623(13) -0.0006(13) 0.0148(14) -0.0050(11)
C9 0.0490(16) 0.0418(16) 0.0479(17) -0.0001(13) 0.0061(13) -0.0032(13)
C6 0.0459(16) 0.0323(11) 0.0529(17) 0.0067(13) 0.0096(13) 0.0014(12)
C2 0.0400(15) 0.0463(16) 0.0499(17) 0.0096(13) 0.0060(13) 0.0031(12)
C14 0.0456(15) 0.0470(16) 0.0466(16) -0.0010(13) 0.0160(13) 0.0000(13)
C16 0.063(2) 0.064(2) 0.0407(17) 0.0020(14) 0.0121(15) 0.0100(16)
C3 0.0424(15) 0.0395(15) 0.069(2) -0.0011(14) 0.0137(14) 0.0030(12)
C4 0.066(2) 0.057(2) 0.0551(19) -0.0124(16) 0.0151(16) 0.0015(16)
C17 0.066(2) 0.102(3) 0.0322(16) -0.0029(17) 0.0015(16) 0.017(2)
C5 0.072(2) 0.0556(19) 0.0463(18) 0.0045(14) 0.0060(16) 0.0018(16)
O1 0.0445(12) 0.0473(13) 0.0558(13) 0.0006(9) 0.0086(10) -0.0008(8)
N1 0.0511(14) 0.0288(10) 0.0572(11) 0.0061(10) 0.0105(12) 0.0019(10)
N2 0.0351(11) 0.0414(13) 0.0512(14) -0.0038(10) 0.0042(10) -0.0019(10)
N3 0.0348(11) 0.0433(12) 0.0407(13) -0.0021(11) 0.0027(10) 0.0017(10)

loop_
_atom_type_symbol
_atom_type_description
_atom_type_scat_dispersion_real
_atom_type_scat_dispersion_imag
_atom_type_scat_source
C C 0.0033 0.0016 'International Tables Vol C Tables 4.2.6.8 and 6.1.1.4'
H H 0.0000 0.0000 'International Tables Vol C Tables 4.2.6.8 and 6.1.1.4'
N N 0.0061 0.0033 'International Tables Vol C Tables 4.2.6.8 and 6.1.1.4'
O O 0.0106 0.0060 'International Tables Vol C Tables 4.2.6.8 and 6.1.1.4'
Cl Cl 0.1484 0.1585 'International Tables Vol C Tables 4.2.6.8 and 6.1.1.4'
Cd Cd -0.8075 1.2024 'International Tables Vol C Tables 4.2.6.8 and 6.1.1.4'

loop_
_geom_angle_atom_site_label_1
_geom_angle_atom_site_label_2
_geom_angle_atom_site_label_3
_geom_angle
_geom_angle_site_symmetry_1
_geom_angle_site_symmetry_3
N3 Cd1 Cl1 159.40(6) . 3_565
N3 Cd1 N2 71.12(8) . .
Cl1 Cd1 N2 88.44(6) 3_565 .
N3 Cd1 Cl2 99.47(6) . .
Cl1 Cd1 Cl2 100.10(3) 3_565 .
N2 Cd1 Cl2 165.89(5) . .
N3 Cd1 Cl2 91.95(6) . 3_665
Cl1 Cd1 Cl2 95.81(3) 3_565 3_665
N2 Cd1 Cl2 104.53(5) . 3_665
Cl2 Cd1 Cl2 85.90(3) . 3_665
N3 Cd1 Cl1 90.42(6) . .
Cl1 Cd1 Cl1 82.26(3) 3_565 .
N2 Cd1 Cl1 77.10(5) . .
Cl2 Cd1 Cl1 92.83(3) . .
Cl2 Cd1 Cl1 177.47(2) 3_665 .
Cd1 Cl1 Cd1 97.74(3) 3_565 .
Cd1 Cl2 Cd1 94.10(3) . 3_665
N3 C19 C18 122.8(3) . .
N3 C19 H19 118.6 . .
C18 C19 H19 118.6 . .
C12 C11 C10 119.4(3) . .
C12 C11 N2 123.2(3) . .
C10 C11 N2 117.4(2) . .
C2 C1 C6 122.2(3) . .
C2 C1 O1 129.7(3) . .
C6 C1 O1 108.1(2) . .
C9 C10 C11 120.4(3) . .
C9 C10 H10 119.8 . .
C11 C10 H10 119.8 . .
C19 C18 C17 118.3(3) . .
C19 C18 H18 120.8 . .
C17 C18 H18 120.8 . .
C11 C12 C13 120.3(3) . .
C11 C12 H12 119.9 . .
C13 C12 H12 119.9 . .
C8 C13 C12 120.7(3) . .
C8 C13 H13 119.7 . .
C12 C13 H13 119.7 . .
N3 C15 C16 120.8(3) . .
N3 C15 C14 117.5(2) . .
C16 C15 C14 121.6(3) . .
C13 C8 C9 118.8(3) . .
C13 C8 C7 122.0(3) . .
C9 C8 C7 119.2(3) . .
N1 C7 O1 115.1(3) . .
N1 C7 C8 123.1(3) . .
O1 C7 C8 121.7(3) . .
C10 C9 C8 120.5(3) . .
C10 C9 H9 119.7 . .
C8 C9 H9 119.7 . .
C5 C6 C1 121.9(3) . .
C5 C6 N1 130.5(3) . .
C1 C6 N1 107.6(2) . .
C1 C2 C3 116.7(3) . .
C1 C2 H2 121.6 . .
C3 C2 H2 121.6 . .
N2 C14 C15 113.5(2) . .
N2 C14 H14A 108.9 . .
C15 C14 H14A 108.9 . .
N2 C14 H14B 108.9 . .
C15 C14 H14B 108.9 . .
H14A C14 H14B 107.7 . .
C17 C16 C15 119.7(3) . .
C17 C16 H16 120.2 . .
C15 C16 H16 120.2 . .
C2 C3 C4 120.8(3) . .
C2 C3 H3 119.6 . .
C4 C3 H3 119.6 . .
C5 C4 C3 121.9(3) . .
C5 C4 H4 119.0 . .
C3 C4 H4 119.0 . .
C16 C17 C18 119.3(3) . .
C16 C17 H17 120.4 . .
C18 C17 H17 120.4 . .
C6 C5 C4 116.5(3) . .
C6 C5 H5 121.7 . .
C4 C5 H5 121.7 . .
C7 O1 C1 104.1(3) . .
C7 N1 C6 105.0(2) . .
C11 N2 C14 118.3(2) . .
C11 N2 Cd1 117.74(16) . .
C14 N2 Cd1 103.91(16) . .
C11 N2 H2A 105.2 . .
C14 N2 H2A 105.2 . .
Cd1 N2 H2A 105.2 . .
C19 N3 C15 119.1(2) . .
C19 N3 Cd1 120.8(2) . .
C15 N3 Cd1 119.75(18) . .

loop_
_geom_bond_atom_site_label_1
_geom_bond_atom_site_label_2
_geom_bond_distance
_geom_bond_site_symmetry_2
Cd1 N3 2.296(2) .
Cd1 Cl1 2.5260(9) 3_565
Cd1 N2 2.566(2) .
Cd1 Cl2 2.5866(9) .
Cd1 Cl2 2.6519(8) 3_665
Cd1 Cl1 2.7622(9) .
Cl1 Cd1 2.5260(9) 3_565
Cl2 Cd1 2.6519(8) 3_665
C19 N3 1.333(4) .
C19 C18 1.370(5) .
C19 H19 0.9300 .
C11 C12 1.372(4) .
C11 C10 1.385(4) .
C11 N2 1.427(3) .
C1 C2 1.371(4) .
C1 C6 1.374(4) .
C1 O1 1.394(3) .
C10 C9 1.382(4) .
C10 H10 0.9300 .
C18 C17 1.372(6) .
C18 H18 0.9300 .
C12 C13 1.394(4) .
C12 H12 0.9300 .
C13 C8 1.377(4) .
C13 H13 0.9300 .
C15 N3 1.334(4) .
C15 C16 1.385(4) .
C15 C14 1.504(4) .
C8 C9 1.391(4) .
C8 C7 1.457(4) .
C7 N1 1.305(4) .
C7 O1 1.339(4) .
C9 H9 0.9300 .
C6 C5 1.372(4) .
C6 N1 1.399(4) .
C2 C3 1.378(4) .
C2 H2 0.9300 .
C14 N2 1.473(4) .
C14 H14A 0.9700 .
C14 H14B 0.9700 .
C16 C17 1.368(5) .
C16 H16 0.9300 .
C3 C4 1.397(4) .
C3 H3 0.9300 .
C4 C5 1.372(4) .
C4 H4 0.9300 .
C17 H17 0.9300 .
C5 H5 0.9300 .
N2 H2A 0.9100 .

loop_
_geom_torsion_atom_site_label_1
_geom_torsion_atom_site_label_2
_geom_torsion_atom_site_label_3
_geom_torsion_atom_site_label_4
_geom_torsion
_geom_torsion_site_symmetry_1
_geom_torsion_site_symmetry_4
N3 Cd1 Cl1 Cd1 -160.68(6) . 3_565
Cl1 Cd1 Cl1 Cd1 0.0 3_565 3_565
N2 Cd1 Cl1 Cd1 -90.17(6) . 3_565
Cl2 Cd1 Cl1 Cd1 99.82(3) . 3_565
Cl2 Cd1 Cl1 Cd1 40.2(5) 3_665 3_565
N3 Cd1 Cl2 Cd1 91.29(6) . 3_665
Cl1 Cd1 Cl2 Cd1 -95.18(3) 3_565 3_665
N2 Cd1 Cl2 Cd1 138.3(2) . 3_665
Cl2 Cd1 Cl2 Cd1 0.0 3_665 3_665
Cl1 Cd1 Cl2 Cd1 -177.81(2) . 3_665
C12 C11 C10 C9 0.0(4) . .
N2 C11 C10 C9 179.4(2) . .
N3 C19 C18 C17 0.3(5) . .
C10 C11 C12 C13 -0.6(4) . .
N2 C11 C12 C13 179.9(2) . .
C11 C12 C13 C8 0.9(4) . .
C12 C13 C8 C9 -0.5(4) . .
C12 C13 C8 C7 179.1(3) . .
C13 C8 C7 N1 -173.7(3) . .
C9 C8 C7 N1 5.9(4) . .
C13 C8 C7 O1 5.8(4) . .
C9 C8 C7 O1 -174.6(3) . .
C11 C10 C9 C8 0.4(4) . .
C13 C8 C9 C10 -0.2(4) . .
C7 C8 C9 C10 -179.8(3) . .
C2 C1 C6 C5 -1.2(4) . .
O1 C1 C6 C5 178.4(3) . .
C2 C1 C6 N1 179.2(3) . .
O1 C1 C6 N1 -1.2(3) . .
C6 C1 C2 C3 0.9(4) . .
O1 C1 C2 C3 -178.6(3) . .
N3 C15 C14 N2 38.2(3) . .
C16 C15 C14 N2 -145.9(3) . .
N3 C15 C16 C17 1.7(4) . .
C14 C15 C16 C17 -174.1(3) . .
C1 C2 C3 C4 -0.2(4) . .
C2 C3 C4 C5 -0.3(5) . .
C15 C16 C17 C18 -0.7(5) . .
C19 C18 C17 C16 -0.2(5) . .
C1 C6 C5 C4 0.7(5) . .
N1 C6 C5 C4 -179.8(3) . .
C3 C4 C5 C6 0.0(5) . .
N1 C7 O1 C1 -0.1(3) . .
C8 C7 O1 C1 -179.6(3) . .
C2 C1 O1 C7 -179.6(3) . .
C6 C1 O1 C7 0.8(3) . .
O1 C7 N1 C6 -0.6(3) . .
C8 C7 N1 C6 178.9(3) . .
C5 C6 N1 C7 -178.5(3) . .
C1 C6 N1 C7 1.1(3) . .
C12 C11 N2 C14 -13.8(4) . .
C10 C11 N2 C14 166.7(2) . .
C12 C11 N2 Cd1 112.4(2) . .
C10 C11 N2 Cd1 -67.0(3) . .
C15 C14 N2 C11 92.6(3) . .
C15 C14 N2 Cd1 -40.1(3) . .
N3 Cd1 N2 C11 -107.6(2) . .
Cl1 Cd1 N2 C11 75.05(18) 3_565 .
Cl2 Cd1 N2 C11 -157.26(17) . .
Cl2 Cd1 N2 C11 -20.54(19) 3_665 .
Cl1 Cd1 N2 C11 157.47(19) . .
N3 Cd1 N2 C14 25.36(16) . .
Cl1 Cd1 N2 C14 -152.00(16) 3_565 .
Cl2 Cd1 N2 C14 -24.3(3) . .
Cl2 Cd1 N2 C14 112.40(16) 3_665 .
Cl1 Cd1 N2 C14 -69.59(16) . .
C18 C19 N3 C15 0.6(4) . .
C18 C19 N3 Cd1 -173.6(2) . .
C16 C15 N3 C19 -1.6(4) . .
C14 C15 N3 C19 174.3(3) . .
C16 C15 N3 Cd1 172.7(2) . .
C14 C15 N3 Cd1 -11.5(3) . .
Cl1 Cd1 N3 C19 173.27(15) 3_565 .
N2 Cd1 N3 C19 165.8(2) . .
Cl2 Cd1 N3 C19 -25.1(2) . .
Cl2 Cd1 N3 C19 61.1(2) 3_665 .
Cl1 Cd1 N3 C19 -118.0(2) . .
Cl1 Cd1 N3 C15 -0.8(3) 3_565 .
N2 Cd1 N3 C15 -8.36(19) . .
Cl2 Cd1 N3 C15 160.77(19) . .
Cl2 Cd1 N3 C15 -113.1(2) 3_665 .
Cl1 Cd1 N3 C15 67.8(2) . .
